data_7028898
loop_
_publ_author_name
'Streubel, Rainer'
'Kyri, Andreas Wolfgang'
'Duan, Lili'
'Schnakenburg, Gregor'

_publ_section_title
;
 Synthesis of Li/OR phosphinidenoid complexes: on the evidence for
 intramolecular O-Li donation and the effect of cation encapsulation.
;
_journal_issue 5
_journal_name_full 'Dalton transactions (Cambridge, England : 2003)'
_journal_page_first 2088
_journal_page_last 2097
_journal_paper_doi 10.1039/c3dt52269e
_journal_volume 43
_journal_year 2014
_chemical_formula_moiety 'C15 H27 O6 P Si2 W'
_chemical_formula_sum 'C15 H27 O6 P Si2 W'
_chemical_formula_weight 574.37
_chemical_name_systematic
; 
 ? 
;
_space_group_IT_number 2
_symmetry_cell_setting triclinic
_symmetry_space_group_name_Hall '-P 1'
_symmetry_space_group_name_H-M 'P -1'
_atom_sites_solution_hydrogens geom
_atom_sites_solution_primary direct
_atom_sites_solution_secondary difmap
_audit_creation_method SHELXL-97
_cell_angle_alpha 76.1508(14)
_cell_angle_beta 85.9396(14)
_cell_angle_gamma 88.6518(12)
_cell_formula_units_Z 2
_cell_length_a 9.3698(2)
_cell_length_b 10.3785(2)
_cell_length_c 12.2990(2)
_cell_measurement_reflns_used 5849
_cell_measurement_temperature 123(2)
_cell_measurement_theta_max 29.13
_cell_measurement_theta_min 1.00
_cell_volume 1158.30(4)
_computing_cell_refinement 'HKL Scalepack (Otwinowski & Minor 1997)'
_computing_data_collection 'HKL Denzo and Scalepack (Otwinowski & Minor 1997)'
_computing_data_reduction 'HKL Denzo and Scalepack (Otwinowski & Minor 1997)'
_computing_molecular_graphics 'DIAMOND (Brandenburg, 1999)'
_computing_publication_material 'SHELXL97 (Sheldrick, 1997)'
_computing_structure_refinement 'SHELXL-97 (Sheldrick, 1997)'
_computing_structure_solution 'SHELXS-97 (Sheldrick, 1990)'
_diffrn_ambient_temperature 123(2)
_diffrn_measured_fraction_theta_full 0.991
_diffrn_measured_fraction_theta_max 0.991
_diffrn_measurement_device_type 'Nonius KappaCCD'
_diffrn_measurement_method 'ccd, thin slices'
_diffrn_radiation_monochromator graphite
_diffrn_radiation_source 'fine-focus sealed tube'
_diffrn_radiation_type MoK\a
_diffrn_radiation_wavelength 0.71073
_diffrn_reflns_av_R_equivalents 0.0724
_diffrn_reflns_av_sigmaI/netI 0.0525
_diffrn_reflns_limit_h_max 12
_diffrn_reflns_limit_h_min -12
_diffrn_reflns_limit_k_max 13
_diffrn_reflns_limit_k_min -13
_diffrn_reflns_limit_l_max 16
_diffrn_reflns_limit_l_min -16
_diffrn_reflns_number 29506
_diffrn_reflns_theta_full 28.00
_diffrn_reflns_theta_max 28.00
_diffrn_reflns_theta_min 2.18
_exptl_absorpt_coefficient_mu 5.182
_exptl_absorpt_correction_T_max 0.8195
_exptl_absorpt_correction_T_min 0.5752
_exptl_absorpt_correction_type multi-scan
_exptl_absorpt_process_details
;
R.H. Blessing, Acta Cryst. (1995), A51, 33-38
;
_exptl_crystal_colour colourless
_exptl_crystal_density_diffrn 1.647
_exptl_crystal_density_method 'not measured'
_exptl_crystal_description rod
_exptl_crystal_F_000 564
_exptl_crystal_size_max 0.12
_exptl_crystal_size_mid 0.04
_exptl_crystal_size_min 0.04
_refine_diff_density_max 1.567
_refine_diff_density_min -1.779
_refine_diff_density_rms 0.173
_refine_ls_extinction_method none
_refine_ls_goodness_of_fit_ref 1.011
_refine_ls_hydrogen_treatment mixed
_refine_ls_matrix_type full
_refine_ls_number_parameters 237
_refine_ls_number_reflns 5556
_refine_ls_number_restraints 3
_refine_ls_restrained_S_all 1.012
_refine_ls_R_factor_all 0.0394
_refine_ls_R_factor_gt 0.0310
_refine_ls_shift/su_max 0.015
_refine_ls_shift/su_mean 0.001
_refine_ls_structure_factor_coef Fsqd
_refine_ls_weighting_details 'calc w=1/[\s^2^(Fo^2^)+(0.0236P)^2^+0.0000P] where P=(Fo^2^+2Fc^2^)/3'
_refine_ls_weighting_scheme calc
_refine_ls_wR_factor_gt 0.0574
_refine_ls_wR_factor_ref 0.0598
_reflns_number_gt 4832
_reflns_number_total 5556
_reflns_threshold_expression >2sigma(I)
_cod_data_source_file c3dt52269e.txt
_cod_data_source_block 2100
_cod_depositor_comments
;
The following automatic conversions were performed:

'_exptl_absorpt_correction_type' value 'Multi-Scan' changed to
'multi-scan' according to
/usr/data/users/saulius/automatic-downloads/current/RSC/lib/dictionaries/cif_core.dic
dictionary named 'cif_core.dic' version 2.4.2 from 2011-04-26.

Automatic conversion script
Id: cif_fix_values 2281 2013-09-26 08:29:07Z andrius 
;
_cod_database_code 7028898

loop_
_symmetry_equiv_pos_as_xyz
'x, y, z'
'-x, -y, -z'

loop_
_atom_site_label
_atom_site_type_symbol
_atom_site_fract_x
_atom_site_fract_y
_atom_site_fract_z
_atom_site_U_iso_or_equiv
_atom_site_adp_type
_atom_site_occupancy
_atom_site_symmetry_multiplicity
_atom_site_calc_flag
_atom_site_refinement_flags
C1 C 0.8954(4) 0.9915(4) 0.2230(3) 0.0323(8) Uani 1 1 d .
H1A H 0.8870 1.0013 0.3021 0.039 Uiso 1 1 calc R
C2 C 1.0493(4) 0.9670(5) 0.1902(4) 0.0524(12) Uani 1 1 d .
H2A H 1.1071 1.0424 0.1955 0.063 Uiso 1 1 calc R
H2B H 1.0578 0.9565 0.1129 0.063 Uiso 1 1 calc R
H2C H 1.0834 0.8860 0.2408 0.063 Uiso 1 1 calc R
C3 C 0.8336(5) 1.1129(4) 0.1476(4) 0.0475(11) Uani 1 1 d .
H3C H 0.7343 1.1256 0.1739 0.057 Uiso 1 1 calc R
H3B H 0.8365 1.1013 0.0707 0.057 Uiso 1 1 calc R
H3A H 0.8899 1.1907 0.1491 0.057 Uiso 1 1 calc R
C4 C 0.6783(3) 0.6514(3) 0.2505(3) 0.0201(7) Uani 1 1 d .
H4A H 0.6318 0.5853 0.3154 0.024 Uiso 1 1 calc R
C5 C 0.3724(4) 0.6353(4) 0.1896(3) 0.0408(10) Uani 1 1 d .
H5A H 0.3491 0.5919 0.2686 0.049 Uiso 1 1 calc R
H5B H 0.4003 0.5680 0.1480 0.049 Uiso 1 1 calc R
H5C H 0.2886 0.6844 0.1577 0.049 Uiso 1 1 calc R
C6 C 0.4583(4) 0.8861(4) 0.2488(3) 0.0338(9) Uani 1 1 d .
H6A H 0.5371 0.9464 0.2491 0.041 Uiso 1 1 calc R
H6B H 0.4231 0.8462 0.3263 0.041 Uiso 1 1 calc R
H6C H 0.3806 0.9357 0.2078 0.041 Uiso 1 1 calc R
C7 C 0.5745(4) 0.8288(4) 0.0274(3) 0.0348(9) Uani 1 1 d .
H7A H 0.6056 0.7590 -0.0105 0.042 Uiso 1 1 calc R
H7B H 0.6528 0.8915 0.0219 0.042 Uiso 1 1 calc R
H7C H 0.4917 0.8759 -0.0083 0.042 Uiso 1 1 calc R
C8 C 0.8903(4) 0.4206(4) 0.2651(3) 0.0394(10) Uani 1 1 d .
H8A H 0.8244 0.3543 0.3113 0.047 Uiso 1 1 calc R
H8B H 0.9408 0.4639 0.3136 0.047 Uiso 1 1 calc R
H8C H 0.9598 0.3770 0.2221 0.047 Uiso 1 1 calc R
C9 C 0.6695(4) 0.4576(4) 0.0936(3) 0.0374(9) Uani 1 1 d .
H9A H 0.6190 0.5218 0.0371 0.045 Uiso 1 1 calc R
H9B H 0.5997 0.4049 0.1485 0.045 Uiso 1 1 calc R
H9C H 0.7280 0.3987 0.0568 0.045 Uiso 1 1 calc R
C10 C 0.9137(4) 0.6550(4) 0.0603(3) 0.0387(10) Uani 1 1 d .
H10C H 0.9716 0.5998 0.0194 0.046 Uiso 1 1 calc R
H10B H 0.9766 0.7014 0.0985 0.046 Uiso 1 1 calc R
H10A H 0.8593 0.7202 0.0074 0.046 Uiso 1 1 calc R
C11 C 0.7280(4) 0.7449(4) 0.6788(3) 0.0360(9) Uani 1 1 d U
C12 C 0.5474(4) 0.6832(3) 0.5196(3) 0.0264(8) Uani 1 1 d .
C13 C 0.8201(3) 0.5585(4) 0.5452(3) 0.0242(7) Uani 1 1 d U
C14 C 0.9568(4) 0.8161(4) 0.5082(3) 0.0295(8) Uani 1 1 d .
C15 C 0.6805(4) 0.9438(4) 0.4717(3) 0.0278(8) Uani 1 1 d .
O1 O 0.8075(2) 0.8813(2) 0.21451(19) 0.0262(5) Uani 1 1 d .
O2 O 0.7186(4) 0.7386(3) 0.7732(2) 0.0600(9) Uani 1 1 d .
O3 O 0.4345(3) 0.6430(3) 0.5258(2) 0.0401(7) Uani 1 1 d .
O4 O 0.8570(3) 0.4503(3) 0.5615(2) 0.0328(6) Uani 1 1 d .
O5 O 1.0710(3) 0.8526(3) 0.5052(3) 0.0490(8) Uani 1 1 d .
O6 O 0.6425(3) 1.0514(3) 0.4452(3) 0.0404(7) Uani 1 1 d .
P P 0.79519(9) 0.74538(9) 0.31317(7) 0.02037(18) Uani 1 1 d D
H11 H 0.9325(15) 0.687(3) 0.297(3) 0.024 Uiso 1 1 d D
Si1 Si 0.52345(10) 0.75236(10) 0.17894(8) 0.0250(2) Uani 1 1 d .
Si2 Si 0.78699(10) 0.54759(10) 0.16634(8) 0.0250(2) Uani 1 1 d .
W W 0.751584(14) 0.750886(13) 0.513396(11) 0.02235(6) Uani 1 1 d U

loop_
_atom_site_aniso_label
_atom_site_aniso_U_11
_atom_site_aniso_U_22
_atom_site_aniso_U_33
_atom_site_aniso_U_23
_atom_site_aniso_U_13
_atom_site_aniso_U_12
C1 0.037(2) 0.027(2) 0.036(2) -0.0136(16) 0.0059(16) -0.0114(17)
C2 0.038(3) 0.048(3) 0.072(3) -0.019(2) 0.012(2) -0.019(2)
C3 0.061(3) 0.024(2) 0.054(3) -0.0024(19) 0.001(2) -0.009(2)
C4 0.0235(17) 0.0173(17) 0.0198(16) -0.0044(13) -0.0023(13) -0.0018(14)
C5 0.029(2) 0.056(3) 0.040(2) -0.015(2) -0.0054(17) -0.0037(19)
C6 0.029(2) 0.040(2) 0.033(2) -0.0099(17) -0.0069(16) 0.0121(18)
C7 0.040(2) 0.034(2) 0.0286(19) -0.0030(17) -0.0068(16) 0.0096(18)
C8 0.047(2) 0.034(2) 0.045(2) -0.0190(19) -0.0219(19) 0.0159(19)
C9 0.045(2) 0.032(2) 0.041(2) -0.0193(18) -0.0178(19) 0.0065(18)
C10 0.039(2) 0.041(2) 0.040(2) -0.0183(19) 0.0054(18) 0.0032(19)
C11 0.048(2) 0.033(2) 0.0308(16) -0.0146(17) -0.0026(17) -0.0048(19)
C12 0.030(2) 0.0218(19) 0.0274(18) -0.0048(15) -0.0023(15) 0.0009(16)
C13 0.0193(17) 0.0273(16) 0.0251(17) -0.0039(15) -0.0031(13) -0.0033(14)
C14 0.031(2) 0.025(2) 0.035(2) -0.0072(16) -0.0119(16) -0.0015(16)
C15 0.0178(17) 0.027(2) 0.041(2) -0.0142(17) 0.0032(15) -0.0039(15)
O1 0.0300(13) 0.0196(13) 0.0290(13) -0.0050(10) -0.0024(10) -0.0047(10)
O2 0.086(2) 0.069(2) 0.0299(16) -0.0219(16) 0.0013(16) -0.0080(19)
O3 0.0270(15) 0.0369(17) 0.0535(18) -0.0047(13) -0.0018(12) -0.0078(13)
O4 0.0298(14) 0.0259(15) 0.0409(15) -0.0045(12) -0.0029(11) 0.0022(12)
O5 0.0323(16) 0.0351(17) 0.079(2) -0.0049(15) -0.0236(15) -0.0068(13)
O6 0.0270(14) 0.0265(16) 0.069(2) -0.0144(14) 0.0016(13) 0.0011(12)
P 0.0210(4) 0.0192(5) 0.0218(4) -0.0062(3) -0.0026(3) -0.0006(4)
Si1 0.0234(5) 0.0290(6) 0.0227(5) -0.0060(4) -0.0054(4) 0.0036(4)
Si2 0.0294(5) 0.0231(5) 0.0253(5) -0.0100(4) -0.0088(4) 0.0045(4)
W 0.02278(8) 0.02293(9) 0.02313(8) -0.00825(6) -0.00377(5) -0.00113(6)

loop_
_atom_type_symbol
_atom_type_description
_atom_type_scat_dispersion_real
_atom_type_scat_dispersion_imag
_atom_type_scat_source
C C 0.0033 0.0016 'International Tables Vol C Tables 4.2.6.8 and 6.1.1.4'
H H 0.0000 0.0000 'International Tables Vol C Tables 4.2.6.8 and 6.1.1.4'
O O 0.0106 0.0060 'International Tables Vol C Tables 4.2.6.8 and 6.1.1.4'
P P 0.1023 0.0942 'International Tables Vol C Tables 4.2.6.8 and 6.1.1.4'
Si Si 0.0817 0.0704 'International Tables Vol C Tables 4.2.6.8 and 6.1.1.4'
W W -0.8490 6.8722 'International Tables Vol C Tables 4.2.6.8 and 6.1.1.4'

loop_
_geom_angle_atom_site_label_1
_geom_angle_atom_site_label_2
_geom_angle_atom_site_label_3
_geom_angle
O1 C1 C2 110.3(3)
O1 C1 C3 105.8(3)
C2 C1 C3 112.8(3)
O1 C1 H1A 109.2
C2 C1 H1A 109.2
C3 C1 H1A 109.2
C1 C2 H2A 109.5
C1 C2 H2B 109.5
H2A C2 H2B 109.5
C1 C2 H2C 109.5
H2A C2 H2C 109.5
H2B C2 H2C 109.5
C1 C3 H3C 109.5
C1 C3 H3B 109.5
H3C C3 H3B 109.5
C1 C3 H3A 109.5
H3C C3 H3A 109.5
H3B C3 H3A 109.5
P C4 Si2 110.50(16)
P C4 Si1 114.09(17)
Si2 C4 Si1 116.61(16)
P C4 H4A 104.8
Si2 C4 H4A 104.8
Si1 C4 H4A 104.8
Si1 C5 H5A 109.5
Si1 C5 H5B 109.5
H5A C5 H5B 109.5
Si1 C5 H5C 109.5
H5A C5 H5C 109.5
H5B C5 H5C 109.5
Si1 C6 H6A 109.5
Si1 C6 H6B 109.5
H6A C6 H6B 109.5
Si1 C6 H6C 109.5
H6A C6 H6C 109.5
H6B C6 H6C 109.5
Si1 C7 H7A 109.5
Si1 C7 H7B 109.5
H7A C7 H7B 109.5
Si1 C7 H7C 109.5
H7A C7 H7C 109.5
H7B C7 H7C 109.5
Si2 C8 H8A 109.5
Si2 C8 H8B 109.5
H8A C8 H8B 109.5
Si2 C8 H8C 109.5
H8A C8 H8C 109.5
H8B C8 H8C 109.5
Si2 C9 H9A 109.5
Si2 C9 H9B 109.5
H9A C9 H9B 109.5
Si2 C9 H9C 109.5
H9A C9 H9C 109.5
H9B C9 H9C 109.5
Si2 C10 H10C 109.5
Si2 C10 H10B 109.5
H10C C10 H10B 109.5
Si2 C10 H10A 109.5
H10C C10 H10A 109.5
H10B C10 H10A 109.5
O2 C11 W 177.6(4)
O3 C12 W 178.0(3)
O4 C13 W 178.7(3)
O5 C14 W 179.8(4)
O6 C15 W 177.9(3)
C1 O1 P 121.8(2)
O1 P C4 99.70(13)
O1 P W 121.33(9)
C4 P W 120.11(11)
O1 P H11 100.7(13)
C4 P H11 102.9(13)
W P H11 109.1(12)
C5 Si1 C6 107.32(18)
C5 Si1 C7 109.49(18)
C6 Si1 C7 108.89(18)
C5 Si1 C4 106.90(17)
C6 Si1 C4 112.98(15)
C7 Si1 C4 111.12(16)
C9 Si2 C8 107.61(18)
C9 Si2 C10 109.38(19)
C8 Si2 C10 109.52(19)
C9 Si2 C4 111.48(16)
C8 Si2 C4 108.45(16)
C10 Si2 C4 110.34(16)
C11 W C13 91.44(15)
C11 W C12 89.88(15)
C13 W C12 88.19(13)
C11 W C14 89.93(15)
C13 W C14 91.05(13)
C12 W C14 179.22(13)
C11 W C15 91.89(15)
C13 W C15 176.53(13)
C12 W C15 90.85(13)
C14 W C15 89.92(14)
C11 W P 175.65(11)
C13 W P 84.74(9)
C12 W P 92.07(10)
C14 W P 88.06(10)
C15 W P 91.96(10)

loop_
_geom_bond_atom_site_label_1
_geom_bond_atom_site_label_2
_geom_bond_distance
C1 O1 1.452(4)
C1 C2 1.502(5)
C1 C3 1.505(5)
C1 H1A 1.0000
C2 H2A 0.9800
C2 H2B 0.9800
C2 H2C 0.9800
C3 H3C 0.9800
C3 H3B 0.9800
C3 H3A 0.9800
C4 P 1.810(3)
C4 Si2 1.898(3)
C4 Si1 1.910(3)
C4 H4A 1.0000
C5 Si1 1.864(4)
C5 H5A 0.9800
C5 H5B 0.9800
C5 H5C 0.9800
C6 Si1 1.869(4)
C6 H6A 0.9800
C6 H6B 0.9800
C6 H6C 0.9800
C7 Si1 1.874(4)
C7 H7A 0.9800
C7 H7B 0.9800
C7 H7C 0.9800
C8 Si2 1.868(4)
C8 H8A 0.9800
C8 H8B 0.9800
C8 H8C 0.9800
C9 Si2 1.863(4)
C9 H9A 0.9800
C9 H9B 0.9800
C9 H9C 0.9800
C10 Si2 1.871(4)
C10 H10C 0.9800
C10 H10B 0.9800
C10 H10A 0.9800
C11 O2 1.145(4)
C11 W 2.016(4)
C12 O3 1.137(4)
C12 W 2.044(4)
C13 O4 1.142(4)
C13 W 2.038(4)
C14 O5 1.138(4)
C14 W 2.045(4)
C15 O6 1.142(4)
C15 W 2.052(4)
O1 P 1.626(2)
P W 2.4816(8)
P H11 1.43(2)

loop_
_geom_torsion_atom_site_label_1
_geom_torsion_atom_site_label_2
_geom_torsion_atom_site_label_3
_geom_torsion_atom_site_label_4
_geom_torsion
C2 C1 O1 P 81.4(4)
C3 C1 O1 P -156.3(3)
C1 O1 P C4 -178.5(2)
C1 O1 P W 47.1(3)
Si2 C4 P O1 91.31(17)
Si1 C4 P O1 -42.41(19)
Si2 C4 P W -133.55(12)
Si1 C4 P W 92.73(17)
P C4 Si1 C5 -150.27(19)
Si2 C4 Si1 C5 78.9(2)
P C4 Si1 C6 -32.4(2)
Si2 C4 Si1 C6 -163.22(19)
P C4 Si1 C7 90.3(2)
Si2 C4 Si1 C7 -40.5(2)
P C4 Si2 C9 -176.51(18)
Si1 C4 Si2 C9 -44.1(2)
P C4 Si2 C8 65.2(2)
Si1 C4 Si2 C8 -162.4(2)
P C4 Si2 C10 -54.8(2)
Si1 C4 Si2 C10 77.7(2)
O2 C11 W C13 35(9)
O2 C11 W C12 123(9)
O2 C11 W C14 -56(9)
O2 C11 W C15 -146(9)
O2 C11 W P 6(10)
O4 C13 W C11 139(14)
O4 C13 W C12 49(14)
O4 C13 W C14 -131(14)
O4 C13 W C15 -25(15)
O4 C13 W P -43(14)
O3 C12 W C11 -42(10)
O3 C12 W C13 49(10)
O3 C12 W C14 34(17)
O3 C12 W C15 -134(10)
O3 C12 W P 134(10)
O5 C14 W C11 -111(100)
O5 C14 W C13 157(100)
O5 C14 W C12 172(100)
O5 C14 W C15 -19(100)
O5 C14 W P 73(100)
O6 C15 W C11 165(9)
O6 C15 W C13 -31(10)
O6 C15 W C12 -105(9)
O6 C15 W C14 76(9)
O6 C15 W P -12(9)
O1 P W C11 -134.6(15)
C4 P W C11 99.9(15)
O1 P W C13 -163.24(14)
C4 P W C13 71.24(15)
O1 P W C12 108.76(14)
C4 P W C12 -16.76(15)
O1 P W C14 -72.01(14)
C4 P W C14 162.47(16)
O1 P W C15 17.85(14)
C4 P W C15 -107.67(15)
